data_7717853
loop_
_publ_author_name
'Hasan, Rahidul'
'Aslam, Hafiz Zohaib'
'Joshi, Rutva'
'Lalancette, Roger A.'
'Akopov, Georgiy'

_publ_section_title
;
 Hydrothermal Growth and Characterization of Large Rb2SnBr6 Double
 Perovskite Crystals: A Promising Semiconductor Material for
 Photocatalysis and Optoelectronics
;
_journal_name_full 'Dalton Transactions'
_journal_paper_doi 10.1039/D4DT02712D
_journal_year 2025
_chemical_formula_moiety 'Cl12 Sn 2, 4(Rb)'
_chemical_formula_sum 'Cl12 Rb4 Sn2'
_chemical_formula_weight 1004.70
_space_group_crystal_system cubic
_space_group_IT_number 225
_space_group_name_Hall '-F 4 2 3'
_space_group_name_H-M_alt 'F m -3 m'
_atom_sites_solution_primary direct
_atom_sites_solution_secondary difmap
_audit_creation_method SHELXL-2018/3
_audit_update_record
;
2024-09-03 deposited with the CCDC.	2025-01-22 downloaded from the CCDC.
;
_cell_angle_alpha 90
_cell_angle_beta 90
_cell_angle_gamma 90
_cell_formula_units_Z 2
_cell_length_a 10.0195(1)
_cell_length_b 10.0195(1)
_cell_length_c 10.0195(1)
_cell_measurement_reflns_used 19072
_cell_measurement_temperature 105(2)
_cell_measurement_theta_max 53.738
_cell_measurement_theta_min 3.491
_cell_volume 1005.861(17)
_computing_cell_refinement 'CrysAlisPro 1.171.42.58a (Rigaku OD, 2022)'
_computing_data_collection 'CrysAlisPro 1.171.42.58a (Rigaku OD, 2022)'
_computing_data_reduction 'CrysAlisPro 1.171.42.58a (Rigaku OD, 2022)'
_computing_molecular_graphics SHELXTL
_computing_publication_material SHELXTL
_computing_structure_refinement 'SHELXL-2018/3 (Sheldrick, 2018)'
_computing_structure_solution 'SHELXL-2018/3 (Sheldrick, 2018)'
_diffrn_ambient_temperature 105(2)
_diffrn_detector 'Hybrid Pixel Array Detector'
_diffrn_detector_area_resol_mean 10.0000
_diffrn_detector_type HyPix
_diffrn_measured_fraction_theta_full 1.000
_diffrn_measured_fraction_theta_max 1.000
_diffrn_measurement_device 'four-circle diffractometer'
_diffrn_measurement_device_type 'XtaLAB Synergy, Dualflex, HyPix'
_diffrn_radiation_monochromator mirror
_diffrn_radiation_probe x-ray
_diffrn_radiation_type 'Mo K\a'
_diffrn_radiation_wavelength 0.71073
_diffrn_reflns_av_R_equivalents 0.0814
_diffrn_reflns_av_unetI/netI 0.0092
_diffrn_reflns_Laue_measured_fraction_full 1.000
_diffrn_reflns_Laue_measured_fraction_max 1.000
_diffrn_reflns_limit_h_max 22
_diffrn_reflns_limit_h_min -22
_diffrn_reflns_limit_k_max 22
_diffrn_reflns_limit_k_min -22
_diffrn_reflns_limit_l_max 21
_diffrn_reflns_limit_l_min -22
_diffrn_reflns_number 66053
_diffrn_reflns_point_group_measured_fraction_full 1.000
_diffrn_reflns_point_group_measured_fraction_max 1.000
_diffrn_reflns_theta_full 25.242
_diffrn_reflns_theta_max 53.674
_diffrn_reflns_theta_min 3.522
_diffrn_source 'micro-focus sealed X-ray tube'
_diffrn_source_type 'PhotonJet (Mo) X-ray Source'
_exptl_absorpt_coefficient_mu 13.671
_exptl_absorpt_correction_T_max 0.34670
_exptl_absorpt_correction_T_min 0.29680
_exptl_absorpt_correction_type multi-scan
_exptl_absorpt_process_details
;
CrysAlisPro 1.171.43.124a (Rigaku Oxford Diffraction, 2024)
Spherical absorption correction
using equivalent radius and absorption coefficient.
Empirical absorption correction using spherical harmonics,
implemented in SCALE3 ABSPACK scaling algorithm.
;
_exptl_crystal_colour colourless
_exptl_crystal_density_diffrn 3.317
_exptl_crystal_description block
_exptl_crystal_F_000 904
_exptl_crystal_size_max 0.170
_exptl_crystal_size_mid 0.130
_exptl_crystal_size_min 0.080
_refine_diff_density_max 1.592
_refine_diff_density_min -1.491
_refine_diff_density_rms 0.130
_refine_ls_extinction_method none
_refine_ls_goodness_of_fit_ref 1.137
_refine_ls_hydrogen_treatment undef
_refine_ls_matrix_type full
_refine_ls_number_parameters 6
_refine_ls_number_reflns 364
_refine_ls_number_restraints 0
_refine_ls_restrained_S_all 1.137
_refine_ls_R_factor_all 0.0189
_refine_ls_R_factor_gt 0.0162
_refine_ls_shift/su_max 0.000
_refine_ls_shift/su_mean 0.000
_refine_ls_structure_factor_coef Fsqd
_refine_ls_weighting_details 'w=1/[\s^2^(Fo^2^)+(0.0179P)^2^+1.2318P] where P=(Fo^2^+2Fc^2^)/3'
_refine_ls_weighting_scheme calc
_refine_ls_wR_factor_gt 0.0363
_refine_ls_wR_factor_ref 0.0373
_reflns_Friedel_coverage 0.000
_reflns_number_gt 354
_reflns_number_total 364
_reflns_threshold_expression 'I > 2\s(I)'
_cod_data_source_file d4dt02712d2.cif
_cod_data_source_block 240603RAL_AKOPOV_RH_502_100K_Mo
_cod_original_cell_volume 1005.86(3)
_cod_database_code 7717853
_shelx_shelxl_version_number 2018/3
_shelx_space_group_comment
;
The symmetry employed for this shelxl refinement is uniquely defined
by the following loop, which should always be used as a source of
symmetry information in preference to the above space-group names.
They are only intended as comments.
;
_shelx_estimated_absorpt_t_min 0.205
_shelx_estimated_absorpt_t_max 0.408
_oxdiff_exptl_absorpt_empirical_full_min 0.757
_oxdiff_exptl_absorpt_empirical_full_max 1.458
_oxdiff_exptl_absorpt_empirical_details
;
Empirical correction (ABSPACK) includes:
- Absorption correction using spherical harmonics
- Frame scaling
;

loop_
_space_group_symop_operation_xyz
'x, y, z'
'-x, -y, z'
'-x, y, -z'
'x, -y, -z'
'z, x, y'
'z, -x, -y'
'-z, -x, y'
'-z, x, -y'
'y, z, x'
'-y, z, -x'
'y, -z, -x'
'-y, -z, x'
'y, x, -z'
'-y, -x, -z'
'y, -x, z'
'-y, x, z'
'x, z, -y'
'-x, z, y'
'-x, -z, -y'
'x, -z, y'
'z, y, -x'
'z, -y, x'
'-z, y, x'
'-z, -y, -x'
'x, y+1/2, z+1/2'
'-x, -y+1/2, z+1/2'
'-x, y+1/2, -z+1/2'
'x, -y+1/2, -z+1/2'
'z, x+1/2, y+1/2'
'z, -x+1/2, -y+1/2'
'-z, -x+1/2, y+1/2'
'-z, x+1/2, -y+1/2'
'y, z+1/2, x+1/2'
'-y, z+1/2, -x+1/2'
'y, -z+1/2, -x+1/2'
'-y, -z+1/2, x+1/2'
'y, x+1/2, -z+1/2'
'-y, -x+1/2, -z+1/2'
'y, -x+1/2, z+1/2'
'-y, x+1/2, z+1/2'
'x, z+1/2, -y+1/2'
'-x, z+1/2, y+1/2'
'-x, -z+1/2, -y+1/2'
'x, -z+1/2, y+1/2'
'z, y+1/2, -x+1/2'
'z, -y+1/2, x+1/2'
'-z, y+1/2, x+1/2'
'-z, -y+1/2, -x+1/2'
'x+1/2, y, z+1/2'
'-x+1/2, -y, z+1/2'
'-x+1/2, y, -z+1/2'
'x+1/2, -y, -z+1/2'
'z+1/2, x, y+1/2'
'z+1/2, -x, -y+1/2'
'-z+1/2, -x, y+1/2'
'-z+1/2, x, -y+1/2'
'y+1/2, z, x+1/2'
'-y+1/2, z, -x+1/2'
'y+1/2, -z, -x+1/2'
'-y+1/2, -z, x+1/2'
'y+1/2, x, -z+1/2'
'-y+1/2, -x, -z+1/2'
'y+1/2, -x, z+1/2'
'-y+1/2, x, z+1/2'
'x+1/2, z, -y+1/2'
'-x+1/2, z, y+1/2'
'-x+1/2, -z, -y+1/2'
'x+1/2, -z, y+1/2'
'z+1/2, y, -x+1/2'
'z+1/2, -y, x+1/2'
'-z+1/2, y, x+1/2'
'-z+1/2, -y, -x+1/2'
'x+1/2, y+1/2, z'
'-x+1/2, -y+1/2, z'
'-x+1/2, y+1/2, -z'
'x+1/2, -y+1/2, -z'
'z+1/2, x+1/2, y'
'z+1/2, -x+1/2, -y'
'-z+1/2, -x+1/2, y'
'-z+1/2, x+1/2, -y'
'y+1/2, z+1/2, x'
'-y+1/2, z+1/2, -x'
'y+1/2, -z+1/2, -x'
'-y+1/2, -z+1/2, x'
'y+1/2, x+1/2, -z'
'-y+1/2, -x+1/2, -z'
'y+1/2, -x+1/2, z'
'-y+1/2, x+1/2, z'
'x+1/2, z+1/2, -y'
'-x+1/2, z+1/2, y'
'-x+1/2, -z+1/2, -y'
'x+1/2, -z+1/2, y'
'z+1/2, y+1/2, -x'
'z+1/2, -y+1/2, x'
'-z+1/2, y+1/2, x'
'-z+1/2, -y+1/2, -x'
'-x, -y, -z'
'x, y, -z'
'x, -y, z'
'-x, y, z'
'-z, -x, -y'
'-z, x, y'
'z, x, -y'
'z, -x, y'
'-y, -z, -x'
'y, -z, x'
'-y, z, x'
'y, z, -x'
'-y, -x, z'
'y, x, z'
'-y, x, -z'
'y, -x, -z'
'-x, -z, y'
'x, -z, -y'
'x, z, y'
'-x, z, -y'
'-z, -y, x'
'-z, y, -x'
'z, -y, -x'
'z, y, x'
'-x, -y+1/2, -z+1/2'
'x, y+1/2, -z+1/2'
'x, -y+1/2, z+1/2'
'-x, y+1/2, z+1/2'
'-z, -x+1/2, -y+1/2'
'-z, x+1/2, y+1/2'
'z, x+1/2, -y+1/2'
'z, -x+1/2, y+1/2'
'-y, -z+1/2, -x+1/2'
'y, -z+1/2, x+1/2'
'-y, z+1/2, x+1/2'
'y, z+1/2, -x+1/2'
'-y, -x+1/2, z+1/2'
'y, x+1/2, z+1/2'
'-y, x+1/2, -z+1/2'
'y, -x+1/2, -z+1/2'
'-x, -z+1/2, y+1/2'
'x, -z+1/2, -y+1/2'
'x, z+1/2, y+1/2'
'-x, z+1/2, -y+1/2'
'-z, -y+1/2, x+1/2'
'-z, y+1/2, -x+1/2'
'z, -y+1/2, -x+1/2'
'z, y+1/2, x+1/2'
'-x+1/2, -y, -z+1/2'
'x+1/2, y, -z+1/2'
'x+1/2, -y, z+1/2'
'-x+1/2, y, z+1/2'
'-z+1/2, -x, -y+1/2'
'-z+1/2, x, y+1/2'
'z+1/2, x, -y+1/2'
'z+1/2, -x, y+1/2'
'-y+1/2, -z, -x+1/2'
'y+1/2, -z, x+1/2'
'-y+1/2, z, x+1/2'
'y+1/2, z, -x+1/2'
'-y+1/2, -x, z+1/2'
'y+1/2, x, z+1/2'
'-y+1/2, x, -z+1/2'
'y+1/2, -x, -z+1/2'
'-x+1/2, -z, y+1/2'
'x+1/2, -z, -y+1/2'
'x+1/2, z, y+1/2'
'-x+1/2, z, -y+1/2'
'-z+1/2, -y, x+1/2'
'-z+1/2, y, -x+1/2'
'z+1/2, -y, -x+1/2'
'z+1/2, y, x+1/2'
'-x+1/2, -y+1/2, -z'
'x+1/2, y+1/2, -z'
'x+1/2, -y+1/2, z'
'-x+1/2, y+1/2, z'
'-z+1/2, -x+1/2, -y'
'-z+1/2, x+1/2, y'
'z+1/2, x+1/2, -y'
'z+1/2, -x+1/2, y'
'-y+1/2, -z+1/2, -x'
'y+1/2, -z+1/2, x'
'-y+1/2, z+1/2, x'
'y+1/2, z+1/2, -x'
'-y+1/2, -x+1/2, z'
'y+1/2, x+1/2, z'
'-y+1/2, x+1/2, -z'
'y+1/2, -x+1/2, -z'
'-x+1/2, -z+1/2, y'
'x+1/2, -z+1/2, -y'
'x+1/2, z+1/2, y'
'-x+1/2, z+1/2, -y'
'-z+1/2, -y+1/2, x'
'-z+1/2, y+1/2, -x'
'z+1/2, -y+1/2, -x'
'z+1/2, y+1/2, x'

loop_
_atom_site_label
_atom_site_type_symbol
_atom_site_fract_x
_atom_site_fract_y
_atom_site_fract_z
_atom_site_U_iso_or_equiv
_atom_site_adp_type
_atom_site_occupancy
_atom_site_site_symmetry_order
_atom_site_calc_flag
_atom_site_refinement_flags_posn
_atom_site_refinement_flags_adp
_atom_site_refinement_flags_occupancy
_atom_site_disorder_assembly
_atom_site_disorder_group
Sn01 Sn 0.500000 0.500000 0.500000 0.00943(4) Uani 1 48 d S T P . .
Rb02 Rb 0.750000 0.750000 0.750000 0.01449(6) Uani 1 24 d S T P . .
Cl03 Cl 0.74167(4) 0.500000 0.500000 0.01440(7) Uani 1 8 d S T P . .

loop_
_atom_site_aniso_label
_atom_site_aniso_U_11
_atom_site_aniso_U_22
_atom_site_aniso_U_33
_atom_site_aniso_U_23
_atom_site_aniso_U_13
_atom_site_aniso_U_12
Sn01 0.00943(4) 0.00943(4) 0.00943(4) 0.000 0.000 0.000
Rb02 0.01449(6) 0.01449(6) 0.01449(6) 0.000 0.000 0.000
Cl03 0.00974(12) 0.01672(10) 0.01672(10) 0.000 0.000 0.000

loop_
_atom_type_symbol
_atom_type_description
_atom_type_scat_dispersion_real
_atom_type_scat_dispersion_imag
_atom_type_scat_source
Cl Cl 0.1484 0.1585 'International Tables Vol C Tables 4.2.6.8 and 6.1.1.4'
Rb Rb -0.9393 2.9676 'International Tables Vol C Tables 4.2.6.8 and 6.1.1.4'
Sn Sn -0.6537 1.4246 'International Tables Vol C Tables 4.2.6.8 and 6.1.1.4'

loop_
_geom_angle_atom_site_label_1
_geom_angle_atom_site_label_2
_geom_angle_atom_site_label_3
_geom_angle
_geom_angle_site_symmetry_1
_geom_angle_site_symmetry_3
_geom_angle_publ_flag
Cl03 Sn01 Cl03 180.0 105_666 9 ?
Cl03 Sn01 Cl03 90.0 105_666 101_666 ?
Cl03 Sn01 Cl03 90.0 9 101_666 ?
Cl03 Sn01 Cl03 90.0 105_666 5 ?
Cl03 Sn01 Cl03 90.0 9 5 ?
Cl03 Sn01 Cl03 180.0 101_666 5 ?
Cl03 Sn01 Cl03 90.0 105_666 97_666 ?
Cl03 Sn01 Cl03 90.0 9 97_666 ?
Cl03 Sn01 Cl03 90.0 101_666 97_666 ?
Cl03 Sn01 Cl03 90.0 5 97_666 ?
Cl03 Sn01 Cl03 90.0 105_666 . ?
Cl03 Sn01 Cl03 90.0 9 . ?
Cl03 Sn01 Cl03 90.0 101_666 . ?
Cl03 Sn01 Cl03 90.0 5 . ?
Cl03 Sn01 Cl03 180.0 97_666 . ?
Cl03 Sn01 Rb02 125.3 105_666 . ?
Cl03 Sn01 Rb02 54.7 9 . ?
Cl03 Sn01 Rb02 125.3 101_666 . ?
Cl03 Sn01 Rb02 54.7 5 . ?
Cl03 Sn01 Rb02 125.3 97_666 . ?
Cl03 Sn01 Rb02 54.7 . . ?
Cl03 Sn01 Rb02 54.7 105_666 97_666 ?
Cl03 Sn01 Rb02 125.3 9 97_666 ?
Cl03 Sn01 Rb02 54.7 101_666 97_666 ?
Cl03 Sn01 Rb02 125.3 5 97_666 ?
Cl03 Sn01 Rb02 54.7 97_666 97_666 ?
Cl03 Sn01 Rb02 125.3 . 97_666 ?
Rb02 Sn01 Rb02 180.0 . 97_666 ?
Cl03 Sn01 Rb02 125.3 105_666 73_445 ?
Cl03 Sn01 Rb02 54.7 9 73_445 ?
Cl03 Sn01 Rb02 54.7 101_666 73_445 ?
Cl03 Sn01 Rb02 125.3 5 73_445 ?
Cl03 Sn01 Rb02 54.7 97_666 73_445 ?
Cl03 Sn01 Rb02 125.3 . 73_445 ?
Rb02 Sn01 Rb02 109.5 . 73_445 ?
Rb02 Sn01 Rb02 70.5 97_666 73_445 ?
Cl03 Sn01 Rb02 54.7 105_666 169_666 ?
Cl03 Sn01 Rb02 125.3 9 169_666 ?
Cl03 Sn01 Rb02 125.3 101_666 169_666 ?
Cl03 Sn01 Rb02 54.7 5 169_666 ?
Cl03 Sn01 Rb02 125.3 97_666 169_666 ?
Cl03 Sn01 Rb02 54.7 . 169_666 ?
Rb02 Sn01 Rb02 70.5 . 169_666 ?
Rb02 Sn01 Rb02 109.5 97_666 169_666 ?
Rb02 Sn01 Rb02 180.0 73_445 169_666 ?
Cl03 Sn01 Rb02 125.3 105_666 121_666 ?
Cl03 Sn01 Rb02 54.7 9 121_666 ?
Cl03 Sn01 Rb02 125.3 101_666 121_666 ?
Cl03 Sn01 Rb02 54.7 5 121_666 ?
Cl03 Sn01 Rb02 54.7 97_666 121_666 ?
Cl03 Sn01 Rb02 125.3 . 121_666 ?
Rb02 Sn01 Rb02 70.5 . 121_666 ?
Rb02 Sn01 Rb02 109.5 97_666 121_666 ?
Rb02 Sn01 Rb02 70.5 73_445 121_666 ?
Rb02 Sn01 Rb02 109.5 169_666 121_666 ?
Cl03 Sn01 Rb02 54.7 105_666 49_454 ?
Cl03 Sn01 Rb02 125.3 9 49_454 ?
Cl03 Sn01 Rb02 125.3 101_666 49_454 ?
Cl03 Sn01 Rb02 54.7 5 49_454 ?
Cl03 Sn01 Rb02 54.7 97_666 49_454 ?
Cl03 Sn01 Rb02 125.3 . 49_454 ?
Rb02 Sn01 Rb02 109.5 . 49_454 ?
Rb02 Sn01 Rb02 70.5 97_666 49_454 ?
Rb02 Sn01 Rb02 109.5 73_445 49_454 ?
Rb02 Sn01 Rb02 70.5 169_666 49_454 ?
Rb02 Sn01 Rb02 70.5 121_666 49_454 ?
Cl03 Rb02 Cl03 57.790(10) . 9 ?
Cl03 Rb02 Cl03 57.790(10) . 5 ?
Cl03 Rb02 Cl03 57.790(10) 9 5 ?
Cl03 Rb02 Cl03 120.0 . 81 ?
Cl03 Rb02 Cl03 177.300(12) 9 81 ?
Cl03 Rb02 Cl03 120.0 5 81 ?
Cl03 Rb02 Cl03 120.0 . 53 ?
Cl03 Rb02 Cl03 120.0 9 53 ?
Cl03 Rb02 Cl03 177.300(12) 5 53 ?
Cl03 Rb02 Cl03 62.198(10) 81 53 ?
Cl03 Rb02 Cl03 177.301(13) . 25 ?
Cl03 Rb02 Cl03 120.0 9 25 ?
Cl03 Rb02 Cl03 120.0 5 25 ?
Cl03 Rb02 Cl03 62.198(10) 81 25 ?
Cl03 Rb02 Cl03 62.198(10) 53 25 ?
Cl03 Rb02 Cl03 62.198(10) . 173_666 ?
Cl03 Rb02 Cl03 119.982(1) 9 173_666 ?
Cl03 Rb02 Cl03 90.0 5 173_666 ?
Cl03 Rb02 Cl03 57.790(10) 81 173_666 ?
Cl03 Rb02 Cl03 90.0 53 173_666 ?
Cl03 Rb02 Cl03 120.0 25 173_666 ?
Cl03 Rb02 Cl03 120.0 . 125_666 ?
Cl03 Rb02 Cl03 62.198(10) 9 125_666 ?
Cl03 Rb02 Cl03 90.0 5 125_666 ?
Cl03 Rb02 Cl03 120.0 81 125_666 ?
Cl03 Rb02 Cl03 90.0 53 125_666 ?
Cl03 Rb02 Cl03 57.790(10) 25 125_666 ?
Cl03 Rb02 Cl03 177.300(12) 173_666 125_666 ?
Cl03 Rb02 Cl03 90.0 . 169_666 ?
Cl03 Rb02 Cl03 120.0 9 169_666 ?
Cl03 Rb02 Cl03 62.198(10) 5 169_666 ?
Cl03 Rb02 Cl03 57.790(10) 81 169_666 ?
Cl03 Rb02 Cl03 120.0 53 169_666 ?
Cl03 Rb02 Cl03 90.0 25 169_666 ?
Cl03 Rb02 Cl03 57.790(10) 173_666 169_666 ?
Cl03 Rb02 Cl03 120.0 125_666 169_666 ?
Cl03 Rb02 Cl03 90.0 . 145_666 ?
Cl03 Rb02 Cl03 62.198(10) 9 145_666 ?
Cl03 Rb02 Cl03 120.0 5 145_666 ?
Cl03 Rb02 Cl03 120.0 81 145_666 ?
Cl03 Rb02 Cl03 57.790(10) 53 145_666 ?
Cl03 Rb02 Cl03 90.0 25 145_666 ?
Cl03 Rb02 Cl03 120.0 173_666 145_666 ?
Cl03 Rb02 Cl03 62.198(10) 125_666 145_666 ?
Cl03 Rb02 Cl03 177.300(13) 169_666 145_666 ?
Cl03 Rb02 Cl03 62.198(10) . 153_666 ?
Cl03 Rb02 Cl03 90.0 9 153_666 ?
Cl03 Rb02 Cl03 119.982(1) 5 153_666 ?
Cl03 Rb02 Cl03 90.0 81 153_666 ?
Cl03 Rb02 Cl03 57.790(10) 53 153_666 ?
Cl03 Rb02 Cl03 120.0 25 153_666 ?
Cl03 Rb02 Cl03 62.198(10) 173_666 153_666 ?
Cl03 Rb02 Cl03 120.0 125_666 153_666 ?
Cl03 Rb02 Cl03 120.0 169_666 153_666 ?
Cl03 Rb02 Cl03 57.790(10) 145_666 153_666 ?
Cl03 Rb02 Cl03 120.0 . 129_666 ?
Cl03 Rb02 Cl03 90.0 9 129_666 ?
Cl03 Rb02 Cl03 62.198(10) 5 129_666 ?
Cl03 Rb02 Cl03 90.0 81 129_666 ?
Cl03 Rb02 Cl03 120.0 53 129_666 ?
Cl03 Rb02 Cl03 57.790(10) 25 129_666 ?
Cl03 Rb02 Cl03 120.0 173_666 129_666 ?
Cl03 Rb02 Cl03 57.790(10) 125_666 129_666 ?
Cl03 Rb02 Cl03 62.198(10) 169_666 129_666 ?
Cl03 Rb02 Cl03 120.0 145_666 129_666 ?
Cl03 Rb02 Cl03 177.300(12) 153_666 129_666 ?
Sn01 Cl03 Rb02 91.349(6) . . ?
Sn01 Cl03 Rb02 91.349(6) . 25_544 ?
Rb02 Cl03 Rb02 177.301(12) . 25_544 ?
Sn01 Cl03 Rb02 91.349(6) . 169_666 ?
Rb02 Cl03 Rb02 90.0 . 169_666 ?
Rb02 Cl03 Rb02 90.0 25_544 169_666 ?
Sn01 Cl03 Rb02 91.349(6) . 145_666 ?
Rb02 Cl03 Rb02 90.0 . 145_666 ?
Rb02 Cl03 Rb02 90.0 25_544 145_666 ?
Rb02 Cl03 Rb02 177.301(12) 169_666 145_666 ?

loop_
_geom_bond_atom_site_label_1
_geom_bond_atom_site_label_2
_geom_bond_distance
_geom_bond_site_symmetry_2
_geom_bond_publ_flag
Sn01 Cl03 2.4214(4) 105_666 ?
Sn01 Cl03 2.4214(4) 9 ?
Sn01 Cl03 2.4214(4) 101_666 ?
Sn01 Cl03 2.4214(4) 5 ?
Sn01 Cl03 2.4214(4) 97_666 ?
Sn01 Cl03 2.4214(4) . ?
Sn01 Rb02 4.33857(5) . ?
Sn01 Rb02 4.33857(5) 97_666 ?
Sn01 Rb02 4.33857(5) 73_445 ?
Sn01 Rb02 4.33857(5) 169_666 ?
Sn01 Rb02 4.33857(5) 121_666 ?
Sn01 Rb02 4.33857(5) 49_454 ?
Rb02 Cl03 3.54341(4) . ?
Rb02 Cl03 3.54341(4) 9 ?
Rb02 Cl03 3.54341(4) 5 ?
Rb02 Cl03 3.54341(3) 81 ?
Rb02 Cl03 3.54341(4) 53 ?
Rb02 Cl03 3.54341(4) 25 ?
Rb02 Cl03 3.54341(4) 173_666 ?
Rb02 Cl03 3.54341(4) 125_666 ?
Rb02 Cl03 3.54341(4) 169_666 ?
Rb02 Cl03 3.54341(4) 145_666 ?
Rb02 Cl03 3.54341(4) 153_666 ?
Rb02 Cl03 3.54341(4) 129_666 ?
